data_2010939
loop_
_publ_author_name
'Iwamoto, Hirofumi'
'Tsuchimoto, Masanobu'
'Ohba, Shigeru'

_publ_section_title
'[1,2-Diphenyl-<i>N</i>,<i>N</i>'-bis(salicylidene)-(<i>RR</i>,<i>SS</i>)-1,2-ethanediyldiaminato]nitridomanganese(V)'
_journal_issue 5
_journal_name_full 'Acta Crystallographica Section C'
_journal_page_first e187
_journal_page_last e187
_journal_paper_doi 10.1107/S0108270100004492
_journal_volume 56
_journal_year 2000
_chemical_formula_iupac '[Mn N (C28 H22 N2 O2)]'
_chemical_formula_moiety 'C28 H22 Mn N3 O2'
_chemical_formula_sum 'C28 H22 Mn N3 O2'
_chemical_formula_weight 487.44
_space_group_IT_number 2
_symmetry_cell_setting triclinic
_symmetry_space_group_name_Hall '-P 1'
_symmetry_space_group_name_H-M 'P -1'
_cell_angle_alpha 110.83(2)
_cell_angle_beta 96.36(3)
_cell_angle_gamma 85.32(3)
_cell_formula_units_Z 2
_cell_length_a 10.124(4)
_cell_length_b 12.672(3)
_cell_length_c 9.632(2)
_cell_measurement_reflns_used 25
_cell_measurement_temperature 298
_cell_measurement_theta_max 15.0
_cell_measurement_theta_min 14.7
_cell_volume 1146.6(6)
_computing_cell_refinement 'MSC/AFC Diffractometer Control Software'
_computing_data_collection
;
MSC/AFC Diffractometer Control Software
(Molecular Structure Corporation, 1993)
;
_computing_data_reduction 'TEXSAN (Molecular Structure Corporation, 1999)'
_computing_publication_material TEXSAN
_computing_structure_refinement 'SHELXL97 (Sheldrick, 1997)'
_computing_structure_solution 'SIR92 (Altomare et al., 1994)'
_diffrn_measurement_device_type 'Rigaku AFC-7R'
_diffrn_measurement_method \q-2\q
_diffrn_radiation_type 'Mo K\a'
_diffrn_radiation_wavelength .71073
_diffrn_reflns_av_R_equivalents .007
_diffrn_reflns_limit_h_max 0
_diffrn_reflns_limit_h_min -13
_diffrn_reflns_limit_k_max 16
_diffrn_reflns_limit_k_min -16
_diffrn_reflns_limit_l_max 12
_diffrn_reflns_limit_l_min -12
_diffrn_reflns_number 5556
_diffrn_reflns_theta_max 27.5
_diffrn_reflns_theta_min 2.5
_diffrn_standards_decay_% none
_diffrn_standards_interval_count 150
_diffrn_standards_number 3
_exptl_absorpt_coefficient_mu .607
_exptl_absorpt_correction_T_max .886
_exptl_absorpt_correction_T_min .824
_exptl_absorpt_correction_type '\y -scan'
_exptl_absorpt_process_details '(North et al., 1968)'
_exptl_crystal_colour green
_exptl_crystal_density_diffrn 1.412
_exptl_crystal_density_method 'not measured'
_exptl_crystal_description prismatic
_exptl_crystal_size_max .7
_exptl_crystal_size_mid .2
_exptl_crystal_size_min .2
_refine_diff_density_max .46
_refine_diff_density_min -.25
_refine_ls_extinction_method none
_refine_ls_goodness_of_fit_ref 1.04
_refine_ls_hydrogen_treatment noref
_refine_ls_number_parameters 307
_refine_ls_number_reflns 4696
_refine_ls_R_factor_gt .033
_refine_ls_shift/su_max .001
_refine_ls_structure_factor_coef Fsqd
_refine_ls_weighting_details 'w = 1/[\s^2^(Fo^2^) + (0.0441P)^2^+0.5302P] where P = (Fo^2^+2Fc^2^)/3'
_refine_ls_weighting_scheme calc
_refine_ls_wR_factor_ref .090
_reflns_number_gt 4696
_reflns_number_total 5258
_reflns_threshold_expression I>2\s(I)
_cod_data_source_file qa0256.cif
_cod_data_source_block I
_cod_database_code 2010939

loop_
_symmetry_equiv_pos_as_xyz
x,y,z
-x,-y,-z

loop_
_atom_site_label
_atom_site_fract_x
_atom_site_fract_y
_atom_site_fract_z
_atom_site_U_iso_or_equiv
_atom_site_adp_type
_atom_site_calc_flag
_atom_site_refinement_flags
_atom_site_occupancy
_atom_site_disorder_assembly
_atom_site_disorder_group
_atom_site_type_symbol
Mn1 .58217(2) .12257(2) .41378(3) .03129(8) Uani d . 1.00 . . Mn
O2 .65470(10) -.02860(10) .33640(10) .0408(3) Uani d . 1.00 . . O
O3 .72070(10) .13310(10) .56880(10) .0441(3) Uani d . 1.00 . . O
N4 .40830(10) .07680(10) .3059(2) .0332(3) Uani d . 1.00 . . N
N5 .47180(10) .23630(10) .5534(2) .0358(3) Uani d . 1.00 . . N
N6 .6269(2) .18920(10) .3255(2) .0440(3) Uani d . 1.00 . . N
C7 .6124(2) -.10640(10) .2100(2) .0349(3) Uani d . 1.00 . . C
C8 .7010(2) -.1973(2) .1415(2) .0422(4) Uani d . 1.00 . . C
C9 .6607(2) -.2835(2) .0116(2) .0469(4) Uani d . 1.00 . . C
C10 .5315(2) -.2840(2) -.0549(2) .0498(4) Uani d . 1.00 . . C
C11 .4431(2) -.1967(2) .0096(2) .0450(4) Uani d . 1.00 . . C
C12 .4813(2) -.10660(10) .1408(2) .0362(3) Uani d . 1.00 . . C
C13 .3841(2) -.01680(10) .1988(2) .0378(3) Uani d . 1.00 . . C
C14 .7464(2) .22450(10) .6848(2) .0402(4) Uani d . 1.00 . . C
C15 .8759(2) .2346(2) .7591(3) .0567(5) Uani d . 1.00 . . C
C16 .9068(2) .3278(2) .8830(3) .0661(6) Uani d . 1.00 . . C
C17 .8124(3) .4139(2) .9404(3) .0647(6) Uani d . 1.00 . . C
C18 .6854(2) .4055(2) .8722(2) .0544(5) Uani d . 1.00 . . C
C19 .6505(2) .31190(10) .7429(2) .0406(4) Uani d . 1.00 . . C
C20 .5152(2) .3075(2) .6803(2) .0417(4) Uani d . 1.00 . . C
C21 .3064(2) .17220(10) .3405(2) .0363(3) Uani d . 1.00 . . C
C22 .1637(2) .13950(10) .2905(2) .0351(3) Uani d . 1.00 . . C
C23 .0986(2) .1662(2) .1725(2) .0460(4) Uani d . 1.00 . . C
C24 -.0325(2) .1372(2) .1232(2) .0563(5) Uani d . 1.00 . . C
C25 -.0984(2) .0829(2) .1923(3) .0528(5) Uani d . 1.00 . . C
C26 -.0358(2) .0568(2) .3102(3) .0538(5) Uani d . 1.00 . . C
C27 .0951(2) .0835(2) .3587(2) .0480(4) Uani d . 1.00 . . C
C28 .3263(2) .23890(10) .5079(2) .0386(3) Uani d . 1.00 . . C
C29 .2652(2) .3582(2) .5438(2) .0443(4) Uani d . 1.00 . . C
C30 .3196(3) .4359(2) .4974(3) .0684(6) Uani d . 1.00 . . C
C31 .2670(4) .5445(2) .5327(4) .0931(10) Uani d . 1.00 . . C
C32 .1600(4) .5777(2) .6123(4) .0970(10) Uani d . 1.00 . . C
C33 .1017(3) .5034(3) .6597(3) .0920(10) Uani d . 1.00 . . C
C34 .1555(2) .3907(2) .6245(2) .0619(6) Uani d . 1.00 . . C
H8 .7913 -.1990 .1863 .0496 Uiso calc . 1.00 . . H
H9 .7230 -.3449 -.0331 .0554 Uiso calc . 1.00 . . H
H10 .5026 -.3444 -.1453 .0589 Uiso calc . 1.00 . . H
H11 .3527 -.1972 -.0357 .0522 Uiso calc . 1.00 . . H
H13 .2934 -.0274 .1556 .0441 Uiso calc . 1.00 . . H
H15 .9433 .1741 .7251 .0660 Uiso calc . 1.00 . . H
H16 .9982 .3339 .9302 .0775 Uiso calc . 1.00 . . H
H17 .8349 .4781 1.0288 .0780 Uiso calc . 1.00 . . H
H18 .6193 .4653 .9125 .0634 Uiso calc . 1.00 . . H
H20 .4521 .3623 .7374 .0482 Uiso calc . 1.00 . . H
H21 .3282 .2220 .2903 .0412 Uiso calc . 1.00 . . H
H23 .1452 .2070 .1254 .0537 Uiso calc . 1.00 . . H
H24 -.0770 .1550 .0408 .0658 Uiso calc . 1.00 . . H
H25 -.1885 .0634 .1570 .0612 Uiso calc . 1.00 . . H
H26 -.0840 .0189 .3582 .0631 Uiso calc . 1.00 . . H
H27 .1392 .0649 .4426 .0565 Uiso calc . 1.00 . . H
H28 .2810 .2007 .5582 .0440 Uiso calc . 1.00 . . H
H30 .3956 .4124 .4355 .0792 Uiso calc . 1.00 . . H
H31 .3062 .5998 .5005 .1112 Uiso calc . 1.00 . . H
H32 .1229 .6557 .6336 .1070 Uiso calc . 1.00 . . H
H33 .0232 .5264 .7143 .1081 Uiso calc . 1.00 . . H
H34 .1179 .3391 .6603 .0741 Uiso calc . 1.00 . . H

loop_
_atom_site_aniso_label
_atom_site_aniso_U_11
_atom_site_aniso_U_22
_atom_site_aniso_U_33
_atom_site_aniso_U_12
_atom_site_aniso_U_13
_atom_site_aniso_U_23
Mn1 .02910(10) .02900(10) .03400(10) -.00191(8) .00296(9) .00871(9)
O2 .0359(6) .0328(6) .0457(7) .0011(5) -.0023(5) .0063(5)
O3 .0406(6) .0358(6) .0463(7) .0001(5) -.0075(5) .0065(5)
N4 .0295(6) .0311(6) .0372(7) -.0008(5) .0050(5) .0093(5)
N5 .0335(7) .0333(7) .0377(7) -.0011(5) .0034(5) .0089(6)
N6 .0405(8) .0455(8) .0492(8) -.0047(6) .0091(6) .0184(7)
C7 .0373(8) .0295(7) .0378(8) -.0010(6) .0072(6) .0105(6)
C8 .0391(9) .0367(8) .0488(10) .0030(7) .0088(7) .0122(7)
C9 .0540(10) .0340(8) .0489(10) .0063(7) .0172(8) .0077(7)
C10 .0630(10) .0394(9) .0377(9) .0001(8) .0067(8) .0018(7)
C11 .0470(10) .0411(9) .0388(9) -.0008(7) -.0011(7) .0059(7)
C12 .0383(8) .0323(8) .0349(8) -.0010(6) .0043(6) .0079(6)
C13 .0317(8) .0366(8) .0403(8) -.0019(6) .0001(6) .0087(7)
C14 .0440(9) .0356(8) .0403(9) -.0080(7) -.0048(7) .0138(7)
C15 .0510(10) .0460(10) .0630(10) -.0038(9) -.0160(9) .0127(9)
C16 .0620(10) .0560(10) .0680(10) -.0120(10) -.0270(10) .0140(10)
C17 .078(2) .0480(10) .0530(10) -.0160(10) -.0190(10) .0041(9)
C18 .0640(10) .0422(10) .0460(10) -.0064(9) -.0035(9) .0025(8)
C19 .0468(9) .0360(8) .0368(8) -.0091(7) -.0011(7) .0096(7)
C20 .0428(9) .0373(8) .0392(9) -.0020(7) .0072(7) .0052(7)
C21 .0322(8) .0333(8) .0431(9) -.0004(6) .0052(6) .0126(7)
C22 .0282(7) .0309(7) .0428(8) .0011(6) .0063(6) .0082(6)
C23 .0436(9) .0500(10) .0468(10) -.0023(8) .0072(8) .0194(8)
C24 .0450(10) .0670(10) .0530(10) .0046(9) -.0048(9) .0210(10)
C25 .0292(8) .0530(10) .0640(10) -.0003(8) .0060(8) .0056(9)
C26 .0427(10) .0530(10) .0680(10) -.0095(8) .0157(9) .0188(10)
C27 .0452(10) .0490(10) .0560(10) -.0071(8) .0026(8) .0249(9)
C28 .0350(8) .0362(8) .0425(9) -.0002(6) .0073(7) .0104(7)
C29 .0427(9) .0362(9) .0450(9) .0043(7) .0019(7) .0047(7)
C30 .076(2) .0410(10) .087(2) -.0040(10) .0090(10) .0200(10)
C31 .123(3) .0400(10) .107(2) -.0010(10) -.006(2) .0180(10)
C32 .129(3) .0470(10) .086(2) .030(2) -.016(2) .0030(10)
C33 .076(2) .109(2) .0550(10) .049(2) .0060(10) -.0020(10)
C34 .0540(10) .0750(10) .0480(10) .0190(10) .0091(9) .0140(10)

loop_
_atom_type_symbol
_atom_type_description
_atom_type_scat_dispersion_real
_atom_type_scat_dispersion_imag
_atom_type_scat_source
C C .003 .002
;International Tables for Crystallography
(1992, Vol. C, Tables 4.2.6.8 and 6.1.1.4)
;
H H .000 .000
;International Tables for Crystallography
(1992, Vol. C, Table 6.1.1.4)
;
Mn Mn .337 .728
;International Tables for Crystallography
(1992, Vol. C, Tables 4.2.6.8 and 6.1.1.4)
;
N N .006 .003
;International Tables for Crystallography
(1992, Vol. C, Tables 4.2.6.8 and 6.1.1.4)
;
O O .011 .006
;International Tables for Crystallography
(1992, Vol. C, Tables 4.2.6.8 and 6.1.1.4)
;

loop_
_geom_angle_atom_site_label_1
_geom_angle_atom_site_label_2
_geom_angle_atom_site_label_3
_geom_angle
_geom_angle_publ_flag
O2 Mn1 O3 82.15(5) no
O2 Mn1 N4 91.34(5) no
O2 Mn1 N5 149.84(7) no
O2 Mn1 N6 108.56(7) no
O3 Mn1 N4 154.34(7) no
O3 Mn1 N5 91.06(6) no
O3 Mn1 N6 105.47(7) no
N4 Mn1 N5 82.16(6) no
N4 Mn1 N6 100.14(8) no
N5 Mn1 N6 101.58(7) no
Mn1 O2 C7 125.60(10) no
Mn1 O3 C14 125.00(10) no
Mn1 N4 C13 126.30(10) no
Mn1 N4 C21 112.19(9) no
C13 N4 C21 120.50(10) no
Mn1 N5 C20 125.10(10) no
Mn1 N5 C28 116.51(9) no
C20 N5 C28 118.40(10) no
O2 C7 C8 118.30(10) no
O2 C7 C12 124.00(10) no
C8 C7 C12 117.70(10) no
C7 C8 C9 120.9(2) no
C7 C8 H8 119.3 no
C9 C8 H8 119.8 no
C8 C9 C10 121.3(2) no
C8 C9 H9 119.4 no
C10 C9 H9 119.3 no
C9 C10 C11 119.0(2) no
C9 C10 H10 121.6 no
C11 C10 H10 119.4 no
C10 C11 C12 121.2(2) no
C10 C11 H11 119.3 no
C12 C11 H11 119.4 no
C7 C12 C11 119.90(10) no
C7 C12 C13 122.30(10) no
C11 C12 C13 117.8(2) no
N4 C13 C12 124.90(10) no
N4 C13 H13 117.1 no
C12 C13 H13 118.0 no
O3 C14 C15 118.5(2) no
O3 C14 C19 123.5(2) no
C15 C14 C19 117.90(10) no
C14 C15 C16 120.7(2) no
C14 C15 H15 120.1 no
C16 C15 H15 119.2 no
C15 C16 C17 121.5(2) no
C15 C16 H16 118.9 no
C17 C16 H16 119.6 no
C16 C17 C18 119.2(2) no
C16 C17 H17 120.6 no
C18 C17 H17 120.2 no
C17 C18 C19 121.0(2) no
C17 C18 H18 119.2 no
C19 C18 H18 119.8 no
C14 C19 C18 119.8(2) no
C14 C19 C20 122.40(10) no
C18 C19 C20 117.8(2) no
N5 C20 C19 125.0(2) no
N5 C20 H20 117.7 no
C19 C20 H20 117.2 no
N4 C21 C22 115.60(10) no
N4 C21 C28 107.40(10) no
N4 C21 H21 106.5 no
C22 C21 C28 112.20(10) no
C22 C21 H21 108.1 no
C28 C21 H21 106.4 no
C21 C22 C23 119.1(2) no
C21 C22 C27 122.5(2) no
C23 C22 C27 118.4(2) no
C22 C23 C24 120.6(2) no
C22 C23 H23 119.0 no
C24 C23 H23 120.3 no
C23 C24 C25 120.0(2) no
C23 C24 H24 120.4 no
C25 C24 H24 119.6 no
C24 C25 C26 120.1(2) no
C24 C25 H25 119.0 no
C26 C25 H25 120.9 no
C25 C26 C27 120.5(2) no
C25 C26 H26 119.0 no
C27 C26 H26 120.5 no
C22 C27 C26 120.3(2) no
C22 C27 H27 119.4 no
C26 C27 H27 120.2 no
N5 C28 C21 107.70(10) no
N5 C28 C29 112.90(10) no
N5 C28 H28 109.6 no
C21 C28 C29 110.8(2) no
C21 C28 H28 107.4 no
C29 C28 H28 108.4 no
C28 C29 C30 120.7(2) no
C28 C29 C34 120.0(2) no
C30 C29 C34 119.2(2) no
C29 C30 C31 121.0(3) no
C29 C30 H30 119.8 no
C31 C30 H30 119.1 no
C30 C31 C32 120.4(3) no
C30 C31 H31 121.0 no
C32 C31 H31 118.6 no
C31 C32 C33 120.7(3) no
C31 C32 H32 118.5 no
C33 C32 H32 120.8 no
C32 C33 C34 119.5(3) no
C32 C33 H33 120.9 no
C34 C33 H33 119.6 no
C29 C34 C33 119.1(3) no
C29 C34 H34 120.6 no
C33 C34 H34 120.2 no

loop_
_geom_bond_atom_site_label_1
_geom_bond_atom_site_label_2
_geom_bond_site_symmetry_1
_geom_bond_site_symmetry_2
_geom_bond_distance
_geom_bond_publ_flag
Mn1 O2 . . 1.9080(10) yes
Mn1 O3 . . 1.9080(10) yes
Mn1 N4 . . 1.9620(10) yes
Mn1 N5 . . 1.9560(10) yes
Mn1 N6 . . 1.516(2) yes
O2 C7 . . 1.318(2) no
O3 C14 . . 1.312(2) no
N4 C13 . . 1.285(2) no
N4 C21 . . 1.491(2) no
N5 C20 . . 1.290(2) no
N5 C28 . . 1.490(2) no
C7 C8 . . 1.410(2) no
C7 C12 . . 1.417(2) no
C8 C9 . . 1.383(2) no
C8 H8 . . .968 no
C9 C10 . . 1.390(3) no
C9 H9 . . .965 no
C10 C11 . . 1.373(3) no
C10 H10 . . .968 no
C11 C12 . . 1.410(2) no
C11 H11 . . .969 no
C12 C13 . . 1.437(2) no
C13 H13 . . .964 no
C14 C15 . . 1.415(3) no
C14 C19 . . 1.410(2) no
C15 C16 . . 1.376(3) no
C15 H15 . . .973 no
C16 C17 . . 1.388(3) no
C16 H16 . . .981 no
C17 C18 . . 1.372(3) no
C17 H17 . . .966 no
C18 C19 . . 1.415(2) no
C18 H18 . . .969 no
C19 C20 . . 1.431(3) no
C20 H20 . . .962 no
C21 C22 . . 1.514(2) no
C21 C28 . . 1.530(2) no
C21 H21 . . .972 no
C22 C23 . . 1.382(3) no
C22 C27 . . 1.390(3) no
C23 C24 . . 1.392(3) no
C23 H23 . . .974 no
C24 C25 . . 1.364(4) no
C24 H24 . . .957 no
C25 C26 . . 1.368(4) no
C25 H25 . . .958 no
C26 C27 . . 1.383(3) no
C26 H26 . . .964 no
C27 H27 . . .973 no
C28 C29 . . 1.520(3) no
C28 H28 . . .965 no
C29 C30 . . 1.388(4) no
C29 C34 . . 1.378(3) no
C30 C31 . . 1.372(4) no
C30 H30 . . .987 no
C31 C32 . . 1.349(6) no
C31 H31 . . .986 no
C32 C33 . . 1.378(6) no
C32 H32 . . .987 no
C33 C34 . . 1.421(4) no
C33 H33 . . .969 no
C34 H34 . . .960 no
